data_7151841
loop_
_publ_author_name
'Yang, Li'
'Yang, Fei'
'Lan, Jingbo'
'Gao, Ge'
'You, Jingsong'
'Su, Xiaoyu'

_publ_section_title
;
 Rational design of BINOL-based diimidazolyl ligands: homochiral
 channel-like mono-component organic frameworks by
 hydrogen-bond-directed self-assembly.
;
_journal_issue 8
_journal_name_full 'Organic &amp; biomolecular chemistry'
_journal_page_first 2618
_journal_page_last 2621
_journal_paper_doi 10.1039/c1ob00026h
_journal_volume 9
_journal_year 2011
_chemical_formula_moiety 'C26 H18 N4 O2'
_chemical_formula_sum 'C26 H18 N4 O2'
_chemical_formula_weight 418.44
_space_group_IT_number 78
_symmetry_cell_setting tetragonal
_symmetry_Int_Tables_number 78
_symmetry_space_group_name_Hall 'P 4cw'
_symmetry_space_group_name_H-M 'P 43'
_atom_sites_solution_hydrogens geom
_atom_sites_solution_primary direct
_atom_sites_solution_secondary difmap
_audit_creation_method SHELXL-97
_cell_angle_alpha 90.00
_cell_angle_beta 90.00
_cell_angle_gamma 90.00
_cell_formula_units_Z 4
_cell_length_a 11.950(2)
_cell_length_b 11.950(2)
_cell_length_c 21.080(6)
_cell_measurement_reflns_used 6422
_cell_measurement_temperature 297(2)
_cell_measurement_theta_max 25.961
_cell_measurement_theta_min 2.404
_cell_volume 3010.3(11)
_computing_cell_refinement 'Bruker SMART'
_computing_data_collection 'Bruker SMART'
_computing_data_reduction 'Bruker SHELXTL'
_computing_molecular_graphics 'Bruker SHELXTL'
_computing_publication_material 'Bruker SHELXTL'
_computing_structure_refinement 'SHELXL-97 (Sheldrick, 1997)'
_computing_structure_solution 'SHELXS-97 (Sheldrick, 1990)'
_diffrn_ambient_temperature 297(2)
_diffrn_measured_fraction_theta_full 0.993
_diffrn_measured_fraction_theta_max 0.993
_diffrn_measurement_device_type 'CCD area detector'
_diffrn_measurement_method 'phi and omega scans'
_diffrn_radiation_monochromator graphite
_diffrn_radiation_probe x-ray
_diffrn_radiation_type MoK\a
_diffrn_radiation_wavelength 0.71073
_diffrn_reflns_av_R_equivalents 0.1045
_diffrn_reflns_av_sigmaI/netI 0.0813
_diffrn_reflns_limit_h_max 7
_diffrn_reflns_limit_h_min -14
_diffrn_reflns_limit_k_max 14
_diffrn_reflns_limit_k_min -13
_diffrn_reflns_limit_l_max 18
_diffrn_reflns_limit_l_min -25
_diffrn_reflns_number 13487
_diffrn_reflns_theta_full 26.07
_diffrn_reflns_theta_max 26.07
_diffrn_reflns_theta_min 1.70
_diffrn_source 'fine-focus sealed tube'
_exptl_absorpt_coefficient_mu 0.060
_exptl_absorpt_correction_T_max 0.9716
_exptl_absorpt_correction_T_min 0.9647
_exptl_absorpt_correction_type empirical
_exptl_absorpt_process_details empirical
_exptl_crystal_colour colorless
_exptl_crystal_density_diffrn 0.923
_exptl_crystal_density_method 'not measured'
_exptl_crystal_description parallelepiped
_exptl_crystal_F_000 872
_exptl_crystal_size_max 0.60
_exptl_crystal_size_mid 0.58
_exptl_crystal_size_min 0.48
_platon_squeeze_details
;
;
_refine_diff_density_max 0.566
_refine_diff_density_min -0.335
_refine_diff_density_rms 0.076
_refine_ls_abs_structure_details 'Flack H D (1983), Acta Cryst. A39, 876-881'
_refine_ls_abs_structure_Flack 1.2(18)
_refine_ls_extinction_method none
_refine_ls_goodness_of_fit_ref 1.101
_refine_ls_hydrogen_treatment mixed
_refine_ls_matrix_type full
_refine_ls_number_parameters 293
_refine_ls_number_reflns 5400
_refine_ls_number_restraints 1
_refine_ls_restrained_S_all 1.101
_refine_ls_R_factor_all 0.0838
_refine_ls_R_factor_gt 0.0770
_refine_ls_shift/su_max 0.003
_refine_ls_shift/su_mean 0.000
_refine_ls_structure_factor_coef Fsqd
_refine_ls_weighting_details 'calc w=1/[\s^2^(Fo^2^)+(0.1500P)^2^+0.0000P] where P=(Fo^2^+2Fc^2^)/3'
_refine_ls_weighting_scheme calc
_refine_ls_wR_factor_gt 0.2107
_refine_ls_wR_factor_ref 0.2197
_reflns_number_gt 4481
_reflns_number_total 5400
_reflns_threshold_expression >2sigma(I)
_cod_data_source_file c1ob00026h.txt
_cod_data_source_block r1m
_cod_original_cell_volume 3010.3(12)
_cod_database_code 7151841

loop_
_symmetry_equiv_pos_as_xyz
'x, y, z'
'-x, -y, z+1/2'
'-y, x, z+3/4'
'y, -x, z+1/4'

loop_
_atom_site_label
_atom_site_type_symbol
_atom_site_fract_x
_atom_site_fract_y
_atom_site_fract_z
_atom_site_U_iso_or_equiv
_atom_site_adp_type
_atom_site_occupancy
_atom_site_symmetry_multiplicity
_atom_site_calc_flag
_atom_site_refinement_flags
_atom_site_disorder_assembly
_atom_site_disorder_group
O1 O 0.2572(2) 1.59162(18) -0.18542(10) 0.0546(6) Uani 1 1 d . . .
H1A H 0.2479 1.5896 -0.1469 0.082 Uiso 1 1 calc R . .
O2 O 0.43347(18) 1.4324(2) -0.08125(10) 0.0496(5) Uani 1 1 d . . .
H2A H 0.489(7) 1.443(6) -0.053(4) 0.15(3) Uiso 1 1 d . . .
N1 N 0.2731(3) 0.9561(2) -0.26499(14) 0.0538(7) Uani 1 1 d . . .
N2 N 0.2689(3) 0.7734(3) -0.26651(19) 0.0746(10) Uani 1 1 d . . .
N3 N -0.2020(2) 1.4360(2) -0.00106(12) 0.0476(6) Uani 1 1 d . . .
N4 N -0.3873(2) 1.4553(3) -0.00365(14) 0.0607(8) Uani 1 1 d . . .
C1 C 0.2983(7) 0.9211(4) -0.3248(2) 0.116(2) Uani 1 1 d . . .
H1B H 0.3194 0.9655 -0.3590 0.139 Uiso 1 1 calc R . .
C2 C 0.2866(6) 0.8103(4) -0.3242(3) 0.1006(19) Uani 1 1 d . . .
H2C H 0.2905 0.7651 -0.3600 0.121 Uiso 1 1 calc R . .
C3 C 0.2651(5) 0.8621(3) -0.2330(2) 0.0773(13) Uani 1 1 d . . .
H3A H 0.2572 0.8604 -0.1892 0.093 Uiso 1 1 calc R . .
C4 C 0.2688(3) 1.0691(2) -0.24149(15) 0.0482(7) Uani 1 1 d . . .
C5 C 0.2552(4) 1.0859(3) -0.17660(17) 0.0610(9) Uani 1 1 d . . .
H5A H 0.2481 1.0246 -0.1497 0.073 Uiso 1 1 calc R . .
C6 C 0.2521(3) 1.1926(3) -0.15191(15) 0.0527(8) Uani 1 1 d . . .
H6A H 0.2436 1.2026 -0.1084 0.063 Uiso 1 1 calc R . .
C7 C 0.2617(2) 1.2874(2) -0.19207(14) 0.0370(6) Uani 1 1 d . . .
C8 C 0.2762(2) 1.2689(2) -0.25785(13) 0.0360(6) Uani 1 1 d . . .
C9 C 0.2805(3) 1.1589(2) -0.28187(15) 0.0449(7) Uani 1 1 d . . .
H9A H 0.2912 1.1469 -0.3250 0.054 Uiso 1 1 calc R . .
C10 C 0.2870(3) 1.3625(2) -0.29752(13) 0.0414(6) Uani 1 1 d . . .
H10A H 0.2976 1.3520 -0.3408 0.050 Uiso 1 1 calc R . .
C11 C 0.2823(3) 1.4678(2) -0.27402(13) 0.0421(6) Uani 1 1 d . . .
H11A H 0.2900 1.5287 -0.3012 0.050 Uiso 1 1 calc R . .
C12 C 0.2657(2) 1.4860(2) -0.20816(13) 0.0371(6) Uani 1 1 d . . .
C13 C 0.2572(2) 1.3977(2) -0.16669(12) 0.0344(6) Uani 1 1 d . . .
C14 C 0.2397(2) 1.4163(2) -0.09780(12) 0.0355(6) Uani 1 1 d . . .
C15 C 0.3278(2) 1.4323(2) -0.05695(13) 0.0372(6) Uani 1 1 d . . .
C16 C 0.3090(2) 1.4488(3) 0.00831(14) 0.0439(7) Uani 1 1 d . . .
H16A H 0.3699 1.4582 0.0353 0.053 Uiso 1 1 calc R . .
C17 C 0.2030(2) 1.4515(3) 0.03287(14) 0.0457(7) Uani 1 1 d . . .
H17A H 0.1924 1.4638 0.0760 0.055 Uiso 1 1 calc R . .
C18 C 0.1093(2) 1.4355(2) -0.00756(13) 0.0400(6) Uani 1 1 d . . .
C19 C 0.1283(2) 1.4167(2) -0.07246(13) 0.0377(6) Uani 1 1 d . . .
C20 C 0.0343(3) 1.3983(4) -0.11244(15) 0.0584(9) Uani 1 1 d . . .
H20A H 0.0447 1.3837 -0.1554 0.070 Uiso 1 1 calc R . .
C21 C -0.0724(3) 1.4022(4) -0.08757(16) 0.0635(10) Uani 1 1 d . . .
H21A H -0.1334 1.3885 -0.1138 0.076 Uiso 1 1 calc R . .
C22 C -0.0898(2) 1.4261(3) -0.02398(15) 0.0480(7) Uani 1 1 d . . .
C23 C -0.0012(2) 1.4412(3) 0.01628(14) 0.0441(7) Uani 1 1 d . . .
H23A H -0.0136 1.4551 0.0591 0.053 Uiso 1 1 calc R . .
C24 C -0.2393(3) 1.4466(4) 0.05999(17) 0.0595(9) Uani 1 1 d . . .
H24A H -0.1957 1.4443 0.0965 0.071 Uiso 1 1 calc R . .
C25 C -0.3499(3) 1.4607(3) 0.05749(18) 0.0580(9) Uani 1 1 d . . .
H25A H -0.3955 1.4727 0.0926 0.070 Uiso 1 1 calc R . .
C26 C -0.2952(3) 1.4429(4) -0.03769(17) 0.0628(10) Uani 1 1 d . . .
H26A H -0.2944 1.4393 -0.0818 0.075 Uiso 1 1 calc R . .

loop_
_atom_site_aniso_label
_atom_site_aniso_U_11
_atom_site_aniso_U_22
_atom_site_aniso_U_33
_atom_site_aniso_U_23
_atom_site_aniso_U_13
_atom_site_aniso_U_12
O1 0.0893(17) 0.0367(11) 0.0377(12) -0.0085(8) 0.0029(11) 0.0010(10)
O2 0.0344(10) 0.0729(15) 0.0414(12) -0.0030(10) 0.0036(9) -0.0019(9)
N1 0.0780(19) 0.0381(13) 0.0453(15) -0.0016(11) 0.0009(13) 0.0034(12)
N2 0.095(3) 0.0419(16) 0.086(3) -0.0017(16) 0.0044(19) -0.0007(15)
N3 0.0339(12) 0.0684(17) 0.0404(15) -0.0042(11) 0.0057(10) 0.0038(11)
N4 0.0391(14) 0.091(2) 0.0525(18) -0.0044(15) 0.0010(12) 0.0046(13)
C1 0.253(8) 0.045(2) 0.049(2) -0.0025(18) 0.015(3) 0.003(3)
C2 0.188(6) 0.045(2) 0.069(3) -0.012(2) -0.007(3) 0.008(3)
C3 0.129(4) 0.0410(19) 0.062(2) 0.0021(16) 0.021(2) 0.0038(19)
C4 0.067(2) 0.0322(14) 0.0455(17) -0.0012(12) 0.0047(14) 0.0028(12)
C5 0.100(3) 0.0386(16) 0.0446(19) 0.0075(13) 0.0065(17) 0.0010(16)
C6 0.078(2) 0.0454(17) 0.0344(17) 0.0049(12) 0.0102(14) -0.0023(14)
C7 0.0363(13) 0.0364(13) 0.0384(15) -0.0005(10) 0.0056(10) 0.0017(10)
C8 0.0420(14) 0.0347(13) 0.0314(14) -0.0001(10) 0.0045(10) 0.0039(10)
C9 0.0551(17) 0.0382(15) 0.0413(16) -0.0014(11) 0.0043(12) 0.0022(11)
C10 0.0527(16) 0.0469(16) 0.0245(13) 0.0018(11) 0.0046(11) -0.0011(12)
C11 0.0627(18) 0.0320(13) 0.0315(14) 0.0033(10) 0.0018(12) -0.0012(11)
C12 0.0375(13) 0.0361(13) 0.0376(15) -0.0019(11) 0.0008(10) -0.0003(10)
C13 0.0305(12) 0.0399(14) 0.0328(14) -0.0010(11) -0.0006(9) 0.0003(9)
C14 0.0393(13) 0.0364(13) 0.0309(14) -0.0006(10) 0.0057(11) 0.0035(10)
C15 0.0329(13) 0.0414(14) 0.0373(15) -0.0018(11) 0.0026(10) 0.0000(10)
C16 0.0379(14) 0.0597(18) 0.0342(16) -0.0015(12) -0.0057(11) -0.0027(12)
C17 0.0439(16) 0.0665(18) 0.0265(14) -0.0052(12) -0.0005(11) 0.0012(13)
C18 0.0390(14) 0.0484(15) 0.0325(14) 0.0002(11) 0.0024(11) -0.0006(11)
C19 0.0358(13) 0.0420(14) 0.0353(15) -0.0050(11) -0.0025(11) 0.0027(10)
C20 0.0472(17) 0.101(3) 0.0269(15) -0.0095(15) 0.0011(12) 0.0024(16)
C21 0.0372(16) 0.114(3) 0.0395(18) -0.0172(18) -0.0068(13) -0.0027(16)
C22 0.0277(13) 0.0667(19) 0.0495(18) -0.0032(14) 0.0055(12) 0.0036(12)
C23 0.0382(14) 0.0658(18) 0.0281(14) -0.0042(12) 0.0031(11) 0.0007(12)
C24 0.0422(16) 0.097(3) 0.0391(17) -0.0059(16) 0.0021(13) 0.0060(16)
C25 0.0421(16) 0.079(2) 0.053(2) -0.0102(16) 0.0106(14) -0.0009(15)
C26 0.0361(16) 0.109(3) 0.0432(19) -0.0091(18) -0.0049(13) 0.0030(16)

loop_
_atom_type_symbol
_atom_type_description
_atom_type_scat_dispersion_real
_atom_type_scat_dispersion_imag
_atom_type_scat_source
C C 0.0033 0.0016 'International Tables Vol C Tables 4.2.6.8 and 6.1.1.4'
H H 0.0000 0.0000 'International Tables Vol C Tables 4.2.6.8 and 6.1.1.4'
N N 0.0061 0.0033 'International Tables Vol C Tables 4.2.6.8 and 6.1.1.4'
O O 0.0106 0.0060 'International Tables Vol C Tables 4.2.6.8 and 6.1.1.4'

loop_
_geom_angle_atom_site_label_1
_geom_angle_atom_site_label_2
_geom_angle_atom_site_label_3
_geom_angle
_geom_angle_site_symmetry_1
_geom_angle_site_symmetry_3
_geom_angle_publ_flag
C12 O1 H1A 109.5 . . ?
C15 O2 H2A 116(6) . . ?
C3 N1 C1 103.2(3) . . ?
C3 N1 C4 128.6(3) . . ?
C1 N1 C4 127.9(3) . . ?
C3 N2 C2 103.9(3) . . ?
C26 N3 C24 105.2(3) . . ?
C26 N3 C22 125.6(3) . . ?
C24 N3 C22 129.1(3) . . ?
C26 N4 C25 104.2(3) . . ?
C2 C1 N1 105.9(4) . . ?
C2 C1 H1B 127.1 . . ?
N1 C1 H1B 127.1 . . ?
N2 C2 C1 111.1(4) . . ?
N2 C2 H2C 124.4 . . ?
C1 C2 H2C 124.4 . . ?
N2 C3 N1 115.2(4) . . ?
N2 C3 H3A 122.4 . . ?
N1 C3 H3A 122.4 . . ?
C9 C4 C5 120.5(3) . . ?
C9 C4 N1 121.0(3) . . ?
C5 C4 N1 118.5(3) . . ?
C6 C5 C4 120.5(3) . . ?
C6 C5 H5A 119.7 . . ?
C4 C5 H5A 119.7 . . ?
C5 C6 C7 120.8(3) . . ?
C5 C6 H6A 119.6 . . ?
C7 C6 H6A 119.6 . . ?
C8 C7 C6 118.0(2) . . ?
C8 C7 C13 121.2(2) . . ?
C6 C7 C13 120.8(3) . . ?
C10 C8 C9 121.7(3) . . ?
C10 C8 C7 118.1(2) . . ?
C9 C8 C7 120.1(2) . . ?
C4 C9 C8 120.1(3) . . ?
C4 C9 H9A 120.0 . . ?
C8 C9 H9A 120.0 . . ?
C11 C10 C8 121.3(3) . . ?
C11 C10 H10A 119.4 . . ?
C8 C10 H10A 119.4 . . ?
C10 C11 C12 120.4(2) . . ?
C10 C11 H11A 119.8 . . ?
C12 C11 H11A 119.8 . . ?
O1 C12 C13 119.0(2) . . ?
O1 C12 C11 120.0(2) . . ?
C13 C12 C11 121.0(2) . . ?
C12 C13 C7 118.0(2) . . ?
C12 C13 C14 121.2(2) . . ?
C7 C13 C14 120.8(2) . . ?
C15 C14 C19 118.5(2) . . ?
C15 C14 C13 121.7(2) . . ?
C19 C14 C13 119.7(2) . . ?
O2 C15 C14 118.4(2) . . ?
O2 C15 C16 121.0(2) . . ?
C14 C15 C16 120.6(2) . . ?
C17 C16 C15 121.4(3) . . ?
C17 C16 H16A 119.3 . . ?
C15 C16 H16A 119.3 . . ?
C16 C17 C18 120.0(3) . . ?
C16 C17 H17A 120.0 . . ?
C18 C17 H17A 120.0 . . ?
C19 C18 C23 120.3(3) . . ?
C19 C18 C17 118.6(2) . . ?
C23 C18 C17 121.1(3) . . ?
C18 C19 C20 118.3(3) . . ?
C18 C19 C14 120.9(2) . . ?
C20 C19 C14 120.8(3) . . ?
C21 C20 C19 120.0(3) . . ?
C21 C20 H20A 120.0 . . ?
C19 C20 H20A 120.0 . . ?
C20 C21 C22 120.9(3) . . ?
C20 C21 H21A 119.5 . . ?
C22 C21 H21A 119.5 . . ?
C23 C22 C21 120.7(3) . . ?
C23 C22 N3 120.3(3) . . ?
C21 C22 N3 119.0(3) . . ?
C22 C23 C18 119.7(3) . . ?
C22 C23 H23A 120.1 . . ?
C18 C23 H23A 120.1 . . ?
C25 C24 N3 107.3(3) . . ?
C25 C24 H24A 126.3 . . ?
N3 C24 H24A 126.3 . . ?
C24 C25 N4 110.8(3) . . ?
C24 C25 H25A 124.6 . . ?
N4 C25 H25A 124.6 . . ?
N4 C26 N3 112.4(3) . . ?
N4 C26 H26A 123.8 . . ?
N3 C26 H26A 123.8 . . ?

loop_
_geom_bond_atom_site_label_1
_geom_bond_atom_site_label_2
_geom_bond_distance
_geom_bond_site_symmetry_2
_geom_bond_publ_flag
O1 C12 1.354(3) . ?
O1 H1A 0.8200 . ?
O2 C15 1.362(3) . ?
O2 H2A 0.90(9) . ?
N1 C3 1.314(5) . ?
N1 C1 1.363(6) . ?
N1 C4 1.439(4) . ?
N2 C3 1.274(5) . ?
N2 C2 1.312(7) . ?
N3 C26 1.358(4) . ?
N3 C24 1.368(4) . ?
N3 C22 1.430(4) . ?
N4 C26 1.322(5) . ?
N4 C25 1.365(5) . ?
C1 C2 1.331(6) . ?
C1 H1B 0.9300 . ?
C2 H2C 0.9300 . ?
C3 H3A 0.9300 . ?
C4 C9 1.377(4) . ?
C4 C5 1.392(5) . ?
C5 C6 1.378(5) . ?
C5 H5A 0.9300 . ?
C6 C7 1.419(4) . ?
C6 H6A 0.9300 . ?
C7 C8 1.415(4) . ?
C7 C13 1.424(4) . ?
C8 C10 1.403(4) . ?
C8 C9 1.410(4) . ?
C9 H9A 0.9300 . ?
C10 C11 1.354(4) . ?
C10 H10A 0.9300 . ?
C11 C12 1.419(4) . ?
C11 H11A 0.9300 . ?
C12 C13 1.374(4) . ?
C13 C14 1.484(3) . ?
C14 C15 1.374(4) . ?
C14 C19 1.434(4) . ?
C15 C16 1.408(4) . ?
C16 C17 1.369(4) . ?
C16 H16A 0.9300 . ?
C17 C18 1.420(4) . ?
C17 H17A 0.9300 . ?
C18 C19 1.405(4) . ?
C18 C23 1.415(4) . ?
C19 C20 1.422(4) . ?
C20 C21 1.379(5) . ?
C20 H20A 0.9300 . ?
C21 C22 1.386(5) . ?
C21 H21A 0.9300 . ?
C22 C23 1.369(4) . ?
C23 H23A 0.9300 . ?
C24 C25 1.333(5) . ?
C24 H24A 0.9300 . ?
C25 H25A 0.9300 . ?
C26 H26A 0.9300 . ?

loop_
_platon_squeeze_void_nr
_platon_squeeze_void_average_x
_platon_squeeze_void_average_y
_platon_squeeze_void_average_z
_platon_squeeze_void_volume
_platon_squeeze_void_count_electrons
_platon_squeeze_void_content
1 0.001 0.023 -0.004 1328 404 ' '

loop_
_cod_related_entry_id
_cod_related_entry_database
_cod_related_entry_code
1 ChemSpider 30653492
